data_8101248
loop_
_publ_author_name
'Shoja, M.'
'Gershon, H.'
'Clarke, D. D.'

_publ_section_title
;
Crystal structure of bis(7-nitro-8-quinolinolato)copper(II), 
CuC~18~H~10~O~6~N~4~
;
_journal_issue 2
_journal_name_full 'Zeitschrift f\"ur Kristallographie - New Crystal Structures'
_journal_page_first 273
_journal_page_last 274
_journal_volume 215
_journal_year 2000
_chemical_formula_sum 'C18 H10 Cu N4 O6'
_chemical_melting_point 623
_space_group_IT_number 14
_symmetry_cell_setting monoclinic
_symmetry_space_group_name_Hall '-P 2ybc'
_symmetry_space_group_name_H-M 'P 1 21/c 1'
_cell_angle_alpha 90.00000
_cell_angle_beta 100.00(10)
_cell_angle_gamma 90.00000
_cell_formula_units_Z 2
_cell_length_a 4.567(9)
_cell_length_b 10.723(8)
_cell_length_c 17.095(6)
_cell_measurement_temperature 293
_cell_volume 824.5(18)
_diffrn_ambient_temperature 293
_exptl_crystal_density_diffrn 1.474
_refine_ls_R_factor_obs .043
_refine_ls_wR_factor_obs .067
_cod_original_sg_symbol_Hall -p_2ybc
_cod_original_sg_symbol_H-M 'P 21/c'
_cod_original_formula_sum 'Cu C18 H10 O6 N4'
_cod_database_code 8101248

loop_
_symmetry_equiv_pos_as_xyz
x,y,z
-x,1/2+y,1/2-z
-x,-y,-z
x,1/2-y,1/2+z

loop_
_atom_site_aniso_label
_atom_site_aniso_U_11
_atom_site_aniso_U_22
_atom_site_aniso_U_33
_atom_site_aniso_U_12
_atom_site_aniso_U_13
_atom_site_aniso_U_23
Cu .0406(6) .0437(6) .0267(5) -.0113(5) .0048(4) .0026(5)
C2 .045(3) .042(4) .037(3) -.003(3) .001(3) -.004(3)
N1 .041(3) .040(3) .029(3) -.002(2) .005(2) .001(2)
C10 .034(3) .035(3) .033(3) -.001(3) .006(2) -.000(3)
O1 .052(3) .055(3) .029(2) -.022(2) .008(2) -.002(2)
C8 .038(3) .041(3) .033(3) -.003(3) .006(3) .001(3)
C9 .037(3) .042(4) .033(3) .004(3) .009(3) .005(3)
C7 .048(4) .043(4) .036(3) -.009(3) .009(3) -.003(3)
C3 .050(4) .055(5) .029(3) .004(3) .001(3) -.005(3)
C4 .049(4) .053(4) .030(3) .002(3) .011(3) .005(3)
C5 .050(4) .050(4) .040(4) -.006(3) .014(3) .008(3)
N7 .070(4) .064(4) .046(4) -.035(4) .013(3) -.012(3)
O2 .108(5) .121(6) .045(3) -.065(4) .016(3) -.018(4)
C6 .050(4) .048(4) .053(5) -.016(4) .016(4) .005(3)
O3 .297(12) .167(8) .057(4) -.189(9) .020(6) -.017(5)

loop_
_atom_site_label
_atom_site_fract_x
_atom_site_fract_y
_atom_site_fract_z
_atom_site_U_iso_or_equiv
_atom_site_thermal_displace_type
_atom_site_calc_flag
_atom_site_calc_attached_atom
_atom_site_occupancy
_atom_site_symmetry_multiplicity
_atom_site_Wyckoff_symbol
Cu 1.00000 1.00000 .50000 .0371(6) Uani ? ? 1 2 b
C2 1.0447(14) 1.0150(6) .6765(4) .042(3) Uani ? ? 1 4 e
N1 .9237(11) .9638(5) .6072(3) .037(3) Uani ? ? 1 4 e
C10 .7241(13) .8697(6) .6057(3) .034(3) Uani ? ? 1 4 e
O1 .7106(10) .8730(4) .4663(2) .046(2) Uani ? ? 1 4 e
C8 .6149(13) .8231(6) .5264(4) .037(3) Uani ? ? 1 4 e
C9 .6407(13) .8232(6) .6752(4) .037(3) Uani ? ? 1 4 e
C7 .4092(15) .7248(6) .5234(4) .042(3) Uani ? ? 1 4 e
C3 .9709(16) .9721(7) .7479(4) .045(4) Uani ? ? 1 4 e
C4 .7716(16) .8781(7) .7472(4) .044(4) Uani ? ? 1 4 e
C5 .4325(15) .7222(7) .6669(4) .046(4) Uani ? ? 1 4 e
N7 .2831(15) .6682(6) .4467(4) .060(4) Uani ? ? 1 4 e
O2 .3215(15) .7147(7) .3852(3) .091(4) Uani ? ? 1 4 e
C6 .3245(17) .6756(7) .5934(5) .050(4) Uani ? ? 1 4 e
O3 .139(3) .5791(9) .4463(4) .175(8) Uani ? ? 1 4 e
H2 1.192(14) 1.085(6) .680(4) .05(2) Uiso ? ? 1 4 e
H3 1.074(15) 1.009(7) .789(4) .06(2) Uiso ? ? 1 4 e
H4 .733(15) .854(6) .785(4) .04(2) Uiso ? ? 1 4 e
H5 .336(15) .681(7) .712(4) .07(2) Uiso ? ? 1 4 e
H6 .208(18) .626(8) .593(5) .06(3) Uiso ? ? 1 4 e

loop_
_geom_bond_atom_site_label_1
_geom_bond_atom_site_label_2
_geom_bond_distance
_geom_bond_site_symmetry_1
_geom_bond_site_symmetry_2
_geom_bond_publ_flag
Cu N1 1.962(5) . . ?
Cu O1 1.915(5) . . ?
Cu N1 1.962(5) . 3_776 ?
Cu O1 1.915(5) . 3_776 ?
C2 N1 1.336(8) . . ?
C2 C3 1.400(10) . . ?
C2 H2 1.00(7) . . ?
N1 C10 1.357(8) . . ?
C10 C8 1.450(8) . . ?
C10 C9 1.401(9) . . ?
O1 C8 1.299(8) . . ?
C8 C7 1.407(9) . . ?
C9 C4 1.401(9) . . ?
C9 C5 1.433(9) . . ?
C7 N7 1.469(9) . . ?
C7 C6 1.422(11) . . ?
C3 C4 1.357(11) . . ?
C3 H3 .87(7) . . ?
C4 H4 .75(7) . . ?
C5 C6 1.363(10) . . ?
C5 H5 1.05(8) . . ?
N7 O2 1.203(9) . . ?
N7 O3 1.159(12) . . ?
C6 H6 .75(8) . . ?
